data_1010546
loop_
_publ_author_name
'Haraldsen, H'
'Neuber, A'

_publ_section_title
;
Magnetische und roentgenographische Untersuchungen am System Chrom-
Tellur
;
_journal_coden_ASTM ZAACAB
_journal_name_full
;
Zeitschrift fuer Anorganische und Allgemeine Chemie
;
_journal_page_first 358
_journal_page_last 371
_journal_volume 234
_journal_year 1937
_chemical_formula_structural 'Cr Te'
_chemical_formula_sum 'Cr Te'
_chemical_name_systematic 'Chromium(II) telluride'
_space_group_IT_number 194
_symmetry_cell_setting hexagonal
_symmetry_Int_Tables_number 194
_symmetry_space_group_name_Hall '-P 6c 2c'
_symmetry_space_group_name_H-M 'P 63/m m c'
_cell_angle_alpha 90
_cell_angle_beta 90
_cell_angle_gamma 120
_cell_formula_units_Z 2
_cell_length_a 3.95(5)
_cell_length_b 3.95(5)
_cell_length_c 6.16
_cell_volume 83.2
_cod_database_code 1010546

loop_
_symmetry_equiv_pos_as_xyz
x,y,z
-y,x-y,z
y-x,-x,z
-y,-x,z
y-x,y,z
x,x-y,z
-x,-y,-z
y,y-x,-z
x-y,x,-z
y,x,-z
x-y,-y,-z
-x,y-x,-z
-x,-y,1/2+z
y,y-x,1/2+z
x-y,x,1/2+z
y,x,1/2+z
x-y,-y,1/2+z
-x,y-x,1/2+z
x,y,1/2-z
-y,x-y,1/2-z
y-x,-x,1/2-z
-y,-x,1/2-z
y-x,y,1/2-z
x,x-y,1/2-z

loop_
_atom_site_label
_atom_site_fract_x
_atom_site_fract_y
_atom_site_fract_z
? ? ? ?
